data_4111319
loop_
_publ_author_name
'Matthew D. Sanderson'
'Justin W. Kamplain'
'Christopher W. Bielawski'

_publ_section_title
;
 Quinone-Annulated N-Heterocyclic Carbene-Transition-Metal Complexes:
 Observation of \p-Backbonding Using FT-IR Spectroscopy and Cyclic
 Voltammetry
;
_journal_name_full 'Journal of the American Chemical Society'
_journal_page_first 16514
_journal_page_last 16515
_journal_paper_doi 10.1021/ja067475w
_journal_volume 128
_journal_year 2006
_chemical_formula_moiety 'C29 H26 N2 O2, Rh 1+, Cl 1-, C8 H12, C H Cl3'
_chemical_formula_sum 'C38 H39 Cl4 N2 O2 Rh'
_chemical_formula_weight 800.42
_chemical_name_systematic
; 
 ? 
;
_space_group_IT_number 36
_symmetry_cell_setting orthorhombic
_symmetry_space_group_name_Hall 'C 2c -2'
_symmetry_space_group_name_H-M 'C m c 21'
_atom_sites_solution_hydrogens geom
_atom_sites_solution_primary direct
_atom_sites_solution_secondary difmap
_audit_creation_method SHELXL-97
_cell_angle_alpha 90.00
_cell_angle_beta 90.00
_cell_angle_gamma 90.00
_cell_formula_units_Z 4
_cell_length_a 23.6307(2)
_cell_length_b 9.7837(4)
_cell_length_c 17.1251(5)
_cell_measurement_reflns_used 2526
_cell_measurement_temperature 153(2)
_cell_measurement_theta_max 27.5
_cell_measurement_theta_min 1
_cell_volume 3959.2(2)
_computing_cell_refinement 'Collect software, Nonius B.V. 1998'
_computing_data_collection 'Collect software, Nonius B.V. 1998'
_computing_data_reduction
;
DENZO and Scalepack (Otwinoski and Minor, 1997)
;
_computing_molecular_graphics 'XP SHELXTL/PC, Siemens Analytical'
_computing_structure_refinement 'XL SHELXTL/PC, Siemens Analytical'
_computing_structure_solution
;

SIR97 - Altomare A., Burla M.C., Camalli M., Cascarano G.L., Giacovazzo C., 
Guagliardi A., Moliterni A.G.G., Polidori G.,Spagna R.
;
_diffrn_ambient_temperature 153(2)
_diffrn_measured_fraction_theta_full 0.995
_diffrn_measured_fraction_theta_max 0.995
_diffrn_measurement_device_type 'Nonius Kappa CCD'
_diffrn_measurement_method '\f and \w scans'
_diffrn_radiation_monochromator graphite
_diffrn_radiation_source 'fine-focus sealed tube'
_diffrn_radiation_type MoK\a
_diffrn_radiation_wavelength 0.71073
_diffrn_reflns_av_R_equivalents 0.0000
_diffrn_reflns_av_sigmaI/netI 0.0468
_diffrn_reflns_limit_h_max 30
_diffrn_reflns_limit_h_min -30
_diffrn_reflns_limit_k_max 12
_diffrn_reflns_limit_k_min -12
_diffrn_reflns_limit_l_max 22
_diffrn_reflns_limit_l_min -22
_diffrn_reflns_number 4409
_diffrn_reflns_theta_full 27.47
_diffrn_reflns_theta_max 27.47
_diffrn_reflns_theta_min 2.25
_exptl_absorpt_coefficient_mu 0.734
_exptl_absorpt_correction_T_max 0.93
_exptl_absorpt_correction_T_min 0.77
_exptl_absorpt_correction_type multi-scan
_exptl_absorpt_process_details 'Denzo and Scalepack'
_exptl_crystal_colour plate
_exptl_crystal_density_diffrn 1.343
_exptl_crystal_description yellow
_exptl_crystal_F_000 1640
_exptl_crystal_size_max 0.20
_exptl_crystal_size_mid 0.13
_exptl_crystal_size_min 0.10
_refine_diff_density_max 0.871
_refine_diff_density_min -0.464
_refine_diff_density_rms 0.086
_refine_ls_abs_structure_details 'Flack H D (1983), Acta Cryst. A39, 876-881'
_refine_ls_abs_structure_Flack 0.51(5)
_refine_ls_extinction_method none
_refine_ls_goodness_of_fit_ref 1.055
_refine_ls_hydrogen_treatment constr
_refine_ls_matrix_type full
_refine_ls_number_parameters 275
_refine_ls_number_reflns 4409
_refine_ls_number_restraints 101
_refine_ls_restrained_S_all 1.163
_refine_ls_R_factor_all 0.0648
_refine_ls_R_factor_gt 0.0468
_refine_ls_shift/su_max 0.003
_refine_ls_shift/su_mean 0.000
_refine_ls_structure_factor_coef Fsqd
_refine_ls_weighting_details 'calc w=1/[\s^2^(Fo^2^)+(0.0717P)^2^+3.4635P] where P=(Fo^2^+2Fc^2^)/3'
_refine_ls_weighting_scheme calc
_refine_ls_wR_factor_gt 0.1149
_refine_ls_wR_factor_ref 0.1239
_reflns_number_gt 3606
_reflns_number_total 4409
_reflns_threshold_expression >2sigma(I)
_cod_data_source_file ja067475wsi20061023_034039_3.cif
_cod_data_source_block mds230
_cod_database_code 4111319

loop_
_symmetry_equiv_pos_as_xyz
'x, y, z'
'-x, -y, z+1/2'
'-x, y, z'
'x, -y, z+1/2'
'x+1/2, y+1/2, z'
'-x+1/2, -y+1/2, z+1/2'
'-x+1/2, y+1/2, z'
'x+1/2, -y+1/2, z+1/2'

loop_
_atom_site_label
_atom_site_type_symbol
_atom_site_fract_x
_atom_site_fract_y
_atom_site_fract_z
_atom_site_U_iso_or_equiv
_atom_site_adp_type
_atom_site_occupancy
_atom_site_symmetry_multiplicity
_atom_site_calc_flag
_atom_site_refinement_flags
Rh1 Rh 0.5000 0.37618(4) 0.74006(3) 0.03502(15) Uani 1 2 d S
Cl1 Cl 0.5000 0.5289(2) 0.63300(13) 0.0595(6) Uani 1 2 d S
O1 O 0.38533(18) 0.8185(5) 0.9298(3) 0.0717(13) Uani 1 1 d .
N1 N 0.45427(15) 0.6079(4) 0.8444(2) 0.0319(8) Uani 1 1 d .
C1 C 0.5000 0.5359(8) 0.8159(5) 0.0354(17) Uani 1 2 d S
C2 C 0.47137(19) 0.7182(5) 0.8886(3) 0.0356(10) Uani 1 1 d .
C3 C 0.4370(3) 0.8213(7) 0.9282(3) 0.0509(15) Uani 1 1 d .
C4 C 0.4701(3) 0.9326(6) 0.9664(3) 0.0499(14) Uani 1 1 d .
C5 C 0.4412(4) 1.0362(7) 1.0046(4) 0.073(2) Uani 1 1 d .
H5 H 0.4010 1.0370 1.0047 0.087 Uiso 1 1 calc R
C6 C 0.4709(5) 1.1385(6) 1.0427(4) 0.091(4) Uani 1 1 d .
H6 H 0.4509 1.2091 1.0690 0.110 Uiso 1 1 calc R
C7 C 0.39553(19) 0.5673(6) 0.8350(3) 0.0391(11) Uani 1 1 d .
C8 C 0.3711(2) 0.4879(7) 0.8930(3) 0.0522(14) Uani 1 1 d .
C9 C 0.3136(3) 0.4483(9) 0.8820(4) 0.071(2) Uani 1 1 d .
H9 H 0.2963 0.3889 0.9188 0.085 Uiso 1 1 calc R
C10 C 0.2831(2) 0.4934(8) 0.8204(5) 0.073(2) Uani 1 1 d .
C11 C 0.3081(2) 0.5779(8) 0.7656(4) 0.0628(17) Uani 1 1 d .
H11 H 0.2864 0.6090 0.7225 0.075 Uiso 1 1 calc R
C12 C 0.3655(2) 0.6194(6) 0.7723(3) 0.0451(12) Uani 1 1 d .
C13 C 0.4018(3) 0.4487(9) 0.9671(4) 0.072(2) Uani 1 1 d .
H13A H 0.4421 0.4352 0.9556 0.108 Uiso 1 1 calc R
H13B H 0.3858 0.3638 0.9878 0.108 Uiso 1 1 calc R
H13C H 0.3976 0.5217 1.0058 0.108 Uiso 1 1 calc R
C14 C 0.2208(3) 0.4553(12) 0.8121(7) 0.116(4) Uani 1 1 d .
H14A H 0.1985 0.5052 0.8511 0.174 Uiso 1 1 calc R
H14B H 0.2163 0.3568 0.8204 0.174 Uiso 1 1 calc R
H14C H 0.2076 0.4793 0.7596 0.174 Uiso 1 1 calc R
C15 C 0.3899(2) 0.7185(7) 0.7166(4) 0.0646(18) Uani 1 1 d .
H15A H 0.3976 0.8048 0.7436 0.097 Uiso 1 1 calc R
H15B H 0.3630 0.7346 0.6740 0.097 Uiso 1 1 calc R
H15C H 0.4253 0.6818 0.6952 0.097 Uiso 1 1 calc R
Cl1C Cl 0.2842(3) 0.0959(8) 0.5691(3) 0.166(3) Uani 0.50 1 d PDU
Cl2C Cl 0.2207(3) 0.3298(9) 0.5259(5) 0.188(3) Uani 0.50 1 d PDU
Cl3C Cl 0.3210(3) 0.3599(8) 0.6212(4) 0.155(3) Uani 0.50 1 d PDU
C1C C 0.2885(5) 0.2694(9) 0.5458(10) 0.118(6) Uani 0.50 1 d PDU
H1C H 0.3120 0.2794 0.4976 0.142 Uiso 0.50 1 calc PR
C1B C 0.5361(8) 0.246(2) 0.8223(11) 0.044(4) Uani 0.50 1 d PDU
H1B H 0.5564 0.3232 0.8421 0.053 Uiso 0.50 1 d PR
C2B C 0.5606(9) 0.1129(18) 0.7885(7) 0.048(4) Uani 0.50 1 d PDU
H2BA H 0.5311 0.0458 0.7850 0.058 Uiso 0.50 1 d PR
H2BB H 0.5898 0.0778 0.8220 0.058 Uiso 0.50 1 d PR
C3B C 0.5854(7) 0.1399(15) 0.7084(8) 0.067(4) Uani 0.50 1 d PDU
H3BA H 0.5945 0.0559 0.6823 0.080 Uiso 0.50 1 d PR
H3BB H 0.6194 0.1933 0.7128 0.080 Uiso 0.50 1 d PR
C4B C 0.5394(6) 0.2204(19) 0.6603(10) 0.047(3) Uani 0.50 1 d PDU
H4B H 0.5541 0.2943 0.6295 0.056 Uiso 0.50 1 d PR
C5B C 0.4845(6) 0.2076(19) 0.6581(10) 0.046(4) Uani 0.50 1 d PDU
H5B H 0.4627 0.2697 0.6268 0.055 Uiso 0.50 1 d PR
C6B C 0.4531(7) 0.0918(15) 0.7003(8) 0.064(4) Uani 0.50 1 d PDU
H6BA H 0.4802 0.0212 0.7109 0.077 Uiso 0.50 1 d PR
H6BB H 0.4237 0.0542 0.6681 0.077 Uiso 0.50 1 d PR
C7B C 0.4277(8) 0.145(2) 0.7759(8) 0.066(5) Uani 0.50 1 d PDU
H7BA H 0.4151 0.0700 0.8078 0.080 Uiso 0.50 1 d PR
H7BB H 0.3960 0.2032 0.7655 0.080 Uiso 0.50 1 d PR
C8B C 0.4769(7) 0.222(2) 0.8205(9) 0.035(4) Uani 0.50 1 d PDU
H8B H 0.4598 0.2757 0.8610 0.042 Uiso 0.50 1 d PR

loop_
_atom_site_aniso_label
_atom_site_aniso_U_11
_atom_site_aniso_U_22
_atom_site_aniso_U_33
_atom_site_aniso_U_23
_atom_site_aniso_U_13
_atom_site_aniso_U_12
Rh1 0.0489(3) 0.0291(2) 0.0270(2) -0.0018(3) 0.000 0.000
Cl1 0.0968(17) 0.0398(12) 0.0419(11) 0.0111(10) 0.000 0.000
O1 0.052(3) 0.089(3) 0.074(3) -0.030(3) -0.005(2) 0.031(2)
N1 0.0274(18) 0.034(2) 0.0342(19) -0.0045(16) -0.0014(15) 0.0062(15)
C1 0.040(4) 0.030(4) 0.036(4) -0.001(3) 0.000 0.000
C2 0.038(2) 0.036(3) 0.033(2) -0.0042(19) -0.001(2) 0.005(2)
C3 0.072(4) 0.046(4) 0.034(3) -0.004(2) -0.002(3) 0.023(3)
C4 0.090(4) 0.030(3) 0.030(2) 0.001(2) -0.004(3) 0.008(3)
C5 0.125(6) 0.052(5) 0.041(3) -0.008(3) -0.005(4) 0.032(4)
C6 0.201(12) 0.035(4) 0.039(3) -0.006(3) -0.007(4) 0.029(4)
C7 0.029(2) 0.048(3) 0.041(3) -0.006(2) 0.000(2) -0.001(2)
C8 0.038(3) 0.069(4) 0.049(3) 0.006(3) 0.008(2) 0.005(3)
C9 0.042(3) 0.094(6) 0.078(5) 0.027(4) 0.022(3) -0.004(3)
C10 0.032(3) 0.098(5) 0.088(5) 0.003(4) -0.002(3) -0.009(3)
C11 0.039(3) 0.084(4) 0.066(4) 0.000(3) -0.014(3) 0.001(3)
C12 0.031(2) 0.058(3) 0.047(3) -0.002(2) -0.005(2) 0.001(2)
C13 0.061(4) 0.103(6) 0.052(3) 0.023(3) 0.014(3) 0.005(4)
C14 0.035(4) 0.168(11) 0.145(9) 0.008(8) -0.011(4) -0.023(4)
C15 0.051(3) 0.078(4) 0.065(4) 0.026(3) 0.000(3) 0.009(3)
Cl1C 0.149(5) 0.275(7) 0.075(3) -0.013(4) 0.034(3) -0.122(5)
Cl2C 0.089(3) 0.303(8) 0.173(6) -0.090(6) 0.026(4) -0.056(4)
Cl3C 0.147(5) 0.232(7) 0.085(3) -0.031(4) -0.009(3) -0.082(5)
C1C 0.097(9) 0.162(11) 0.096(9) 0.002(9) 0.032(8) -0.039(8)
C1B 0.061(7) 0.027(8) 0.044(7) -0.012(5) -0.015(6) -0.002(6)
C2B 0.058(8) 0.042(7) 0.045(6) 0.006(5) 0.000(6) 0.011(6)
C3B 0.071(7) 0.061(8) 0.068(7) 0.006(6) 0.018(6) 0.028(6)
C4B 0.062(7) 0.037(7) 0.041(6) -0.005(5) 0.017(6) 0.004(6)
C5B 0.057(9) 0.039(7) 0.042(6) -0.008(5) -0.007(6) -0.005(6)
C6B 0.084(8) 0.052(7) 0.058(6) -0.008(5) -0.006(6) -0.025(6)
C7B 0.067(9) 0.066(10) 0.066(8) 0.004(7) -0.001(6) -0.023(7)
C8B 0.057(7) 0.023(7) 0.026(6) 0.009(4) 0.003(4) 0.004(5)

loop_
_atom_type_symbol
_atom_type_description
_atom_type_scat_dispersion_real
_atom_type_scat_dispersion_imag
_atom_type_scat_source
C C 0.0033 0.0016 'International Tables Vol C Tables 4.2.6.8 and 6.1.1.4'
H H 0.0000 0.0000 'International Tables Vol C Tables 4.2.6.8 and 6.1.1.4'
N N 0.0061 0.0033 'International Tables Vol C Tables 4.2.6.8 and 6.1.1.4'
O O 0.0106 0.0060 'International Tables Vol C Tables 4.2.6.8 and 6.1.1.4'
Cl Cl 0.1484 0.1585 'International Tables Vol C Tables 4.2.6.8 and 6.1.1.4'
Rh Rh -1.1178 0.9187 'International Tables Vol C Tables 4.2.6.8 and 6.1.1.4'

loop_
_geom_angle_atom_site_label_1
_geom_angle_atom_site_label_2
_geom_angle_atom_site_label_3
_geom_angle
_geom_angle_site_symmetry_1
_geom_angle_site_symmetry_3
C1 Rh1 C1B 92.3(5) . .
C1 Rh1 C8B 97.6(6) . .
C1B Rh1 C8B 39.5(5) . .
C1 Rh1 C5B 170.4(4) . .
C1B Rh1 C5B 92.3(8) . .
C8B Rh1 C5B 80.6(4) . .
C1 Rh1 C4B 155.4(4) . .
C1B Rh1 C4B 80.0(4) . .
C8B Rh1 C4B 91.1(8) . .
C5B Rh1 C4B 34.1(6) . .
C1 Rh1 Cl1 90.5(2) . .
C1B Rh1 Cl1 155.7(5) . .
C8B Rh1 Cl1 162.9(5) . .
C5B Rh1 Cl1 88.8(5) . .
C4B Rh1 Cl1 87.6(4) . .
C2 N1 C1 111.4(4) . .
C2 N1 C7 123.7(4) . .
C1 N1 C7 124.7(4) . .
N1 C1 N1 103.2(6) . 3_655
N1 C1 Rh1 128.2(3) . .
N1 C1 Rh1 128.2(3) 3_655 .
C2 C2 N1 107.0(2) 3_655 .
C2 C2 C3 123.7(3) 3_655 .
N1 C2 C3 129.2(5) . .
O1 C3 C2 123.4(6) . .
O1 C3 C4 122.1(5) . .
C2 C3 C4 114.6(5) . .
C5 C4 C4 119.5(5) . 3_655
C5 C4 C3 118.8(6) . .
C4 C4 C3 121.6(3) 3_655 .
C6 C5 C4 120.1(9) . .
C6 C5 H5 120.0 . .
C4 C5 H5 120.0 . .
C6 C6 C5 120.4(6) 3_655 .
C6 C6 H6 119.8 3_655 .
C5 C6 H6 119.8 . .
C12 C7 C8 123.3(5) . .
C12 C7 N1 118.3(5) . .
C8 C7 N1 118.2(4) . .
C7 C8 C9 117.0(5) . .
C7 C8 C13 122.9(5) . .
C9 C8 C13 120.0(6) . .
C10 C9 C8 121.5(6) . .
C10 C9 H9 119.3 . .
C8 C9 H9 119.3 . .
C9 C10 C11 119.8(6) . .
C9 C10 C14 120.4(7) . .
C11 C10 C14 119.8(7) . .
C10 C11 C12 121.7(6) . .
C10 C11 H11 119.2 . .
C12 C11 H11 119.2 . .
C7 C12 C11 116.5(5) . .
C7 C12 C15 122.9(5) . .
C11 C12 C15 120.6(5) . .
C8 C13 H13A 109.5 . .
C8 C13 H13B 109.5 . .
H13A C13 H13B 109.5 . .
C8 C13 H13C 109.5 . .
H13A C13 H13C 109.5 . .
H13B C13 H13C 109.5 . .
C10 C14 H14A 109.5 . .
C10 C14 H14B 109.5 . .
H14A C14 H14B 109.5 . .
C10 C14 H14C 109.5 . .
H14A C14 H14C 109.5 . .
H14B C14 H14C 109.5 . .
C12 C15 H15A 109.5 . .
C12 C15 H15B 109.5 . .
H15A C15 H15B 109.5 . .
C12 C15 H15C 109.5 . .
H15A C15 H15C 109.5 . .
H15B C15 H15C 109.5 . .
Cl2C C1C Cl3C 112.2(7) . .
Cl2C C1C Cl1C 108.7(7) . .
Cl3C C1C Cl1C 110.5(7) . .
Cl2C C1C H1C 108.4 . .
Cl3C C1C H1C 108.4 . .
Cl1C C1C H1C 108.4 . .
C8B C1B C2B 103(2) . .
C8B C1B Rh1 71.5(14) . .
C2B C1B Rh1 114.7(11) . .
C8B C1B H1B 129.0 . .
C2B C1B H1B 127.9 . .
Rh1 C1B H1B 87.6 . .
C3B C2B C1B 109.9(12) . .
C3B C2B H2BA 110.1 . .
C1B C2B H2BA 109.1 . .
C3B C2B H2BB 109.0 . .
C1B C2B H2BB 110.3 . .
H2BA C2B H2BB 108.4 . .
C2B C3B C4B 107.1(12) . .
C2B C3B H3BA 111.0 . .
C4B C3B H3BA 109.7 . .
C2B C3B H3BB 110.4 . .
C4B C3B H3BB 110.2 . .
H3BA C3B H3BB 108.5 . .
C5B C4B C3B 130.8(19) . .
C5B C4B Rh1 70.8(14) . .
C3B C4B Rh1 107.9(10) . .
C5B C4B H4B 114.6 . .
C3B C4B H4B 114.5 . .
Rh1 C4B H4B 88.4 . .
C4B C5B C6B 122.6(19) . .
C4B C5B Rh1 75.1(15) . .
C6B C5B Rh1 109.5(10) . .
C4B C5B H5B 119.4 . .
C6B C5B H5B 118.0 . .
Rh1 C5B H5B 88.3 . .
C7B C6B C5B 110.0(12) . .
C7B C6B H6BA 110.3 . .
C5B C6B H6BA 107.3 . .
C7B C6B H6BB 109.5 . .
C5B C6B H6BB 111.3 . .
H6BA C6B H6BB 108.4 . .
C6B C7B C8B 106.5(12) . .
C6B C7B H7BA 110.4 . .
C8B C7B H7BA 108.5 . .
C6B C7B H7BB 110.6 . .
C8B C7B H7BB 112.3 . .
H7BA C7B H7BB 108.5 . .
C1B C8B C7B 144.5(19) . .
C1B C8B Rh1 69.1(15) . .
C7B C8B Rh1 102.4(11) . .
C1B C8B H8B 108.0 . .
C7B C8B H8B 107.5 . .
Rh1 C8B H8B 100.7 . .

loop_
_geom_bond_atom_site_label_1
_geom_bond_atom_site_label_2
_geom_bond_distance
_geom_bond_site_symmetry_2
Rh1 C1 2.032(8) .
Rh1 C1B 2.08(2) 3_655
Rh1 C1B 2.08(2) .
Rh1 C8B 2.116(19) .
Rh1 C8B 2.116(19) 3_655
Rh1 C5B 2.197(19) .
Rh1 C5B 2.197(19) 3_655
Rh1 C4B 2.249(18) 3_655
Rh1 C4B 2.249(18) .
Rh1 Cl1 2.365(2) .
O1 C3 1.223(8) .
N1 C2 1.379(6) .
N1 C1 1.379(6) .
N1 C7 1.453(6) .
C1 N1 1.379(6) 3_655
C2 C2 1.353(9) 3_655
C2 C3 1.461(7) .
C3 C4 1.492(10) .
C4 C5 1.387(9) .
C4 C4 1.411(14) 3_655
C5 C6 1.385(12) .
C5 H5 0.9500 .
C6 C6 1.37(2) 3_655
C6 H6 0.9500 .
C7 C12 1.385(7) .
C7 C8 1.387(8) .
C8 C9 1.425(9) .
C8 C13 1.511(9) .
C9 C10 1.352(10) .
C9 H9 0.9500 .
C10 C11 1.383(10) .
C10 C14 1.525(8) .
C11 C12 1.420(8) .
C11 H11 0.9500 .
C12 C15 1.477(8) .
C13 H13A 0.9800 .
C13 H13B 0.9800 .
C13 H13C 0.9800 .
C14 H14A 0.9800 .
C14 H14B 0.9800 .
C14 H14C 0.9800 .
C15 H15A 0.9800 .
C15 H15B 0.9800 .
C15 H15C 0.9800 .
Cl1C C1C 1.747(9) .
Cl2C C1C 1.742(9) .
Cl3C C1C 1.744(10) .
C1C H1C 1.0000 .
C1B C8B 1.418(17) .
C1B C2B 1.535(19) .
C1B H1B 0.9599 .
C2B C3B 1.515(14) .
C2B H2BA 0.9600 .
C2B H2BB 0.9601 .
C3B C4B 1.576(19) .
C3B H3BA 0.9599 .
C3B H3BB 0.9600 .
C4B C5B 1.30(2) .
C4B H4B 0.9599 .
C5B C6B 1.535(19) .
C5B H5B 0.9600 .
C6B C7B 1.519(15) .
C6B H6BA 0.9600 .
C6B H6BB 0.9601 .
C7B C8B 1.583(19) .
C7B H7BA 0.9600 .
C7B H7BB 0.9600 .
C8B H8B 0.9600 .

loop_
_geom_torsion_atom_site_label_1
_geom_torsion_atom_site_label_2
_geom_torsion_atom_site_label_3
_geom_torsion_atom_site_label_4
_geom_torsion
_geom_torsion_site_symmetry_1
_geom_torsion_site_symmetry_4
C2 N1 C1 N1 -0.3(7) . 3_655
C7 N1 C1 N1 -175.5(3) . 3_655
C1 N1 C2 C2 0.2(5) . 3_655
C7 N1 C2 C2 175.4(4) . 3_655
C1 N1 C2 C3 179.0(6) . .
C7 N1 C2 C3 -5.7(8) . .
C2 C2 C3 O1 -177.9(5) 3_655 .
N1 C2 C3 O1 3.5(9) . .
C2 C2 C3 C4 2.8(6) 3_655 .
N1 C2 C3 C4 -175.9(5) . .
O1 C3 C4 C5 -0.2(9) . .
C2 C3 C4 C5 179.2(5) . .
O1 C3 C4 C4 177.9(5) . 3_655
C2 C3 C4 C4 -2.7(6) . 3_655
C4 C4 C5 C6 -0.2(7) 3_655 .
C3 C4 C5 C6 177.9(6) . .
C4 C5 C6 C6 0.2(7) . 3_655
C2 N1 C7 C12 91.9(6) . .
C1 N1 C7 C12 -93.5(7) . .
C2 N1 C7 C8 -82.6(6) . .
C1 N1 C7 C8 92.0(7) . .
C12 C7 C8 C9 6.4(9) . .
N1 C7 C8 C9 -179.4(6) . .
C12 C7 C8 C13 -170.8(6) . .
N1 C7 C8 C13 3.4(9) . .
C7 C8 C9 C10 -4.2(11) . .
C13 C8 C9 C10 173.1(8) . .
C8 C9 C10 C11 1.2(13) . .
C8 C9 C10 C14 -176.9(8) . .
C9 C10 C11 C12 -0.1(12) . .
C14 C10 C11 C12 178.1(8) . .
C8 C7 C12 C11 -5.4(8) . .
N1 C7 C12 C11 -179.5(5) . .
C8 C7 C12 C15 171.7(6) . .
N1 C7 C12 C15 -2.5(8) . .
C10 C11 C12 C7 2.0(10) . .
C10 C11 C12 C15 -175.0(7) . .
C8B C1B C2B C3B 110(2) . .
C1B C2B C3B C4B -49.3(18) . .
C2B C3B C4B C5B -38(3) . .
C2B C3B C4B Rh1 41.4(15) . .
C3B C4B C5B C6B -7(4) . .
C3B C4B C5B Rh1 97(2) . .
C4B C5B C6B C7B 101(2) . .
Rh1 C5B C6B C7B 16.6(15) . .
C5B C6B C7B C8B -50.2(18) . .
C2B C1B C8B C7B -30(4) . .
Rh1 C1B C8B C7B 82(3) . .
C2B C1B C8B Rh1 -112.0(12) . .
C6B C7B C8B C1B -12(4) . .
C6B C7B C8B Rh1 59.5(16) . .
C1 Rh1 C8B C1B -84.2(13) . .
C5B Rh1 C8B C1B 105.3(14) . .
C4B Rh1 C8B C1B 72.7(12) . .
Cl1 Rh1 C8B C1B 157.8(11) . .
C1 Rh1 C8B C7B 131.9(11) . .
C1B Rh1 C8B C7B -144(2) . .
C5B Rh1 C8B C7B -38.6(11) . .
C4B Rh1 C8B C7B -71.1(12) . .
Cl1 Rh1 C8B C7B 14(2) . .
